data_4000627
_journal_name_full 'Chemistry of Materials'
_journal_paper_doi 10.1021/cm051137x
_journal_year 2005
_chemical_formula_sum 'C38 H0 F6 I6 N5 O4 Pr S2'
_chemical_formula_weight 1670.86
_space_group_IT_number 96
_symmetry_cell_setting tetragonal
_symmetry_space_group_name_Hall 'P 4nw 2abw'
_symmetry_space_group_name_H-M 'P 43 21 2'
_cell_angle_alpha 90.00
_cell_angle_beta 90.00
_cell_angle_gamma 90.00
_cell_formula_units_Z 4
_cell_length_a 14.5452(7)
_cell_length_b 14.5452(7)
_cell_length_c 28.524(2)
_cell_measurement_temperature 173(2)
_cell_volume 6034.6(6)
_diffrn_ambient_temperature 173(2)
_exptl_crystal_density_diffrn 1.839
_cod_depositor_comments
;
The following automatic conversions were performed:
'_symmetry_cell_setting' value 'Tetragonal' changed to 'tetragonal'
according to '/home/saulius/struct/CIF-dictionaries/cif_core.dic'
dictionary named 'cif_core.dic' version 2.4.1 from 2010-06-29.

Automatic conversion script
Id: cif_fix_enum 1527 2010-12-29 10:47:43Z saulius 
;
_cod_original_sg_symbol_H-M 'P ? ?'
_cod_database_code 4000627

loop_
_symmetry_equiv_pos_as_xyz
'x, y, z'
'-y+1/2, x+1/2, z+3/4'
'-x, -y, z+1/2'
'y+1/2, -x+1/2, z+1/4'
'x+1/2, -y+1/2, -z+1/4'
'-x+1/2, y+1/2, -z+3/4'
'y, x, -z'
'-y, -x, -z+1/2'

loop_
_atom_site_label
_atom_site_type_symbol
_atom_site_fract_x
_atom_site_fract_y
_atom_site_fract_z
_atom_site_U_iso_or_equiv
_atom_site_adp_type
_atom_site_occupancy
_atom_site_symmetry_multiplicity
_atom_site_calc_flag
_atom_site_refinement_flags
_atom_site_disorder_assembly
_atom_site_disorder_group
Pr1 Pr 0.76349(4) 0.76349(4) 0.5000 0.02991(18) Uani 1 2 d S . .
I1 I 0.77190(7) 0.97554(5) 0.52357(3) 0.0427(2) Uani 1 1 d . . .
S1 S 1.1436(5) 0.7579(7) 0.2057(3) 0.070(2) Uani 0.50 1 d PD A 1
O1 O 1.133(2) 0.6686(18) 0.2281(15) 0.079(12) Uani 0.50 1 d PD . .
I2 I 0.72903(6) 0.80454(5) 0.39419(3) 0.04113(19) Uani 1 1 d . . .
S2 S 1.2021(7) 0.7114(6) 0.2364(4) 0.075(3) Uani 0.50 1 d PD A .
O2 O 1.0569(17) 0.792(3) 0.1907(15) 0.087(12) Uani 0.50 1 d PD . .
I3 I 0.76584(6) 0.55081(5) 0.48679(3) 0.0489(2) Uani 1 1 d . . .
O4 O 1.2939(14) 0.691(2) 0.2276(13) 0.142(17) Uani 0.50 1 d PD . .
O5 O 1.140(2) 0.6361(16) 0.2424(14) 0.071(9) Uani 0.50 1 d PD A .
N10 N 0.9539(8) 0.5781(8) 0.3378(4) 0.043(2) Uani 1 1 d . . .
C10 C 0.9828(11) 0.5008(10) 0.3068(7) 0.064(4) Uani 1 1 d . . .
H10A H 0.9287 0.4646 0.2979 0.095 Uiso 1 1 calc R . .
H10B H 1.0265 0.4615 0.3236 0.095 Uiso 1 1 calc R . .
H10C H 1.0121 0.5256 0.2786 0.095 Uiso 1 1 calc R . .
C11 C 0.9227(13) 0.5388(16) 0.3837(7) 0.090(7) Uani 1 1 d . . .
H11A H 0.8924 0.5860 0.4034 0.108 Uiso 1 1 calc R . .
H11B H 0.8799 0.4866 0.3790 0.108 Uiso 1 1 calc R . .
C12 C 1.0098(15) 0.508(3) 0.4044(9) 0.162(16) Uani 1 1 d . . .
H12A H 1.0238 0.4446 0.3944 0.194 Uiso 1 1 calc R . .
H12B H 1.0056 0.5093 0.4391 0.194 Uiso 1 1 calc R . .
C13 C 1.0853(14) 0.5736(15) 0.3879(7) 0.086(6) Uani 1 1 d . . .
H13A H 1.1376 0.5396 0.3740 0.103 Uiso 1 1 calc R . .
H13B H 1.1080 0.6126 0.4139 0.103 Uiso 1 1 calc R . .
C14 C 1.0346(13) 0.6309(12) 0.3508(8) 0.078(5) Uani 1 1 d . . .
H14A H 1.0164 0.6912 0.3639 0.093 Uiso 1 1 calc R . .
H14B H 1.0744 0.6413 0.3232 0.093 Uiso 1 1 calc R . .
C15 C 0.8807(12) 0.6333(15) 0.3153(8) 0.084(6) Uani 1 1 d . . .
H15A H 0.8601 0.6798 0.3383 0.101 Uiso 1 1 calc R . .
H15B H 0.8279 0.5918 0.3096 0.101 Uiso 1 1 calc R . .
C16 C 0.9002(12) 0.6824(12) 0.2704(6) 0.068(4) Uani 1 1 d . . .
H16A H 0.9579 0.7176 0.2744 0.082 Uiso 1 1 calc R . .
H16B H 0.9114 0.6357 0.2458 0.082 Uiso 1 1 calc R . .
C17 C 0.830(2) 0.745(2) 0.2536(7) 0.169(16) Uani 1 1 d . . .
H17A H 0.7724 0.7091 0.2520 0.203 Uiso 1 1 calc R . .
H17B H 0.8217 0.7917 0.2783 0.203 Uiso 1 1 calc R . .
C18 C 0.8384(18) 0.7914(18) 0.2114(11) 0.141(12) Uani 1 1 d . . .
H18A H 0.7847 0.8312 0.2071 0.212 Uiso 1 1 calc R . .
H18B H 0.8418 0.7471 0.1856 0.212 Uiso 1 1 calc R . .
H18C H 0.8943 0.8290 0.2119 0.212 Uiso 1 1 calc R . .
N20 N 1.4285(11) 0.4597(9) 0.1479(6) 0.076(5) Uani 1 1 d . . .
C20 C 1.464(2) 0.544(2) 0.1747(11) 0.168(15) Uani 1 1 d . . .
H20A H 1.4141 0.5875 0.1796 0.253 Uiso 1 1 calc R . .
H20B H 1.5133 0.5734 0.1564 0.253 Uiso 1 1 calc R . .
H20C H 1.4890 0.5243 0.2051 0.253 Uiso 1 1 calc R . .
N21 N 1.2013(19) 0.8228(18) 0.2303(9) 0.062(7) Uani 0.50 1 d P . .
C21 C 0.882(2) 1.011(2) 0.3861(7) 0.154(16) Uani 1 1 d . . .
H21A H 0.8325 1.0423 0.3689 0.185 Uiso 1 1 calc R . .
H21B H 0.8573 0.9773 0.4135 0.185 Uiso 1 1 calc R . .
C22 C 1.0564(16) 1.051(2) 0.1489(18) 0.23(3) Uani 1 1 d . . .
H22A H 1.0877 1.0012 0.1316 0.278 Uiso 1 1 calc R . .
H22B H 1.1016 1.0872 0.1672 0.278 Uiso 1 1 calc R . .
C23 C 0.9709(16) 1.0139(12) 0.1810(8) 0.092(7) Uani 1 1 d . . .
H23A H 0.9832 0.9511 0.1928 0.110 Uiso 1 1 calc R . .
H23B H 0.9599 1.0552 0.2080 0.110 Uiso 1 1 calc R . .
C24 C 0.8872(12) 1.0141(12) 0.1471(5) 0.065(5) Uani 1 1 d . . .
H24A H 0.8585 0.9525 0.1453 0.078 Uiso 1 1 calc R . .
H24B H 0.8404 1.0595 0.1571 0.078 Uiso 1 1 calc R . .
C25 C 0.5764(18) 0.6459(13) 0.3125(8) 0.098(8) Uani 1 1 d . . .
H25A H 0.6406 0.6618 0.3206 0.118 Uiso 1 1 calc R . .
H25B H 0.5786 0.6131 0.2821 0.118 Uiso 1 1 calc R . .
C26 C 1.2743(17) 0.4685(14) 0.1949(9) 0.106(8) Uani 1 1 d . . .
H26A H 1.2411 0.4728 0.1647 0.128 Uiso 1 1 calc R . .
H26B H 1.2889 0.5321 0.2050 0.128 Uiso 1 1 calc R . .
C27 C 1.2060(15) 0.424(2) 0.2331(8) 0.127(10) Uani 1 1 d . . .
H27A H 1.1452 0.4542 0.2314 0.153 Uiso 1 1 calc R . .
H27B H 1.1976 0.3577 0.2264 0.153 Uiso 1 1 calc R . .
C28 C 1.242(2) 0.4349(19) 0.2769(8) 0.128(9) Uani 1 1 d . . .
H28A H 1.2009 0.4080 0.3002 0.191 Uiso 1 1 calc R . .
H28B H 1.2505 0.5006 0.2835 0.191 Uiso 1 1 calc R . .
H28C H 1.3023 0.4040 0.2786 0.191 Uiso 1 1 calc R . .
C100 C 1.2072(15) 0.7342(17) 0.1513(7) 0.10(2) Uani 0.50 1 d PD . .
F101 F 1.2915(13) 0.7116(15) 0.1602(8) 0.088(6) Uani 0.50 1 d PD A .
F102 F 1.2026(16) 0.8053(15) 0.1237(7) 0.089(7) Uani 0.50 1 d PD A .
F103 F 1.160(2) 0.6712(18) 0.1290(11) 0.125(13) Uani 0.50 1 d PD A .
C200 C 1.1786(18) 0.7605(17) 0.1781(7) 0.31(7) Uani 0.50 1 d PD A .
F201 F 1.194(2) 0.694(2) 0.1491(8) 0.20(3) Uani 0.50 1 d PD A .
F202 F 1.221(2) 0.834(2) 0.1656(10) 0.161(15) Uani 0.50 1 d PD A .
F203 F 1.0898(17) 0.779(3) 0.1762(12) 0.15(2) Uani 0.50 1 d PD A .

loop_
_atom_site_aniso_label
_atom_site_aniso_U_11
_atom_site_aniso_U_22
_atom_site_aniso_U_33
_atom_site_aniso_U_23
_atom_site_aniso_U_13
_atom_site_aniso_U_12
Pr1 0.0303(2) 0.0303(2) 0.0291(4) -0.0016(2) 0.0016(2) -0.0035(3)
I1 0.0603(5) 0.0288(4) 0.0391(4) -0.0001(3) -0.0016(4) -0.0010(4)
S1 0.040(4) 0.089(7) 0.081(6) 0.011(5) -0.005(4) 0.018(4)
O1 0.068(19) 0.045(18) 0.12(3) 0.030(16) 0.007(16) -0.025(15)
I2 0.0489(5) 0.0418(4) 0.0326(3) -0.0033(3) -0.0117(4) -0.0004(4)
S2 0.073(6) 0.066(6) 0.086(6) 0.000(5) -0.008(5) -0.004(5)
O2 0.044(15) 0.09(2) 0.12(3) -0.01(2) -0.010(17) 0.027(16)
I3 0.0432(4) 0.0326(4) 0.0708(6) -0.0121(4) 0.0124(4) -0.0040(4)
O4 0.12(3) 0.14(3) 0.17(4) -0.06(3) 0.09(3) -0.08(2)
O5 0.09(2) 0.043(17) 0.09(2) -0.009(16) 0.023(17) 0.012(16)
N10 0.052(7) 0.041(6) 0.036(5) -0.011(5) -0.001(5) 0.009(5)
C10 0.047(9) 0.053(9) 0.091(12) -0.025(8) 0.011(8) 0.006(7)
C11 0.080(13) 0.115(17) 0.075(12) -0.047(12) 0.020(10) -0.059(12)
C12 0.061(14) 0.34(5) 0.087(18) 0.06(2) -0.018(12) -0.07(2)
C13 0.075(13) 0.105(16) 0.077(13) -0.016(11) 0.007(10) -0.009(11)
C14 0.066(11) 0.062(11) 0.106(16) -0.012(10) -0.013(11) 0.004(8)
C15 0.063(12) 0.090(15) 0.099(16) -0.012(11) 0.012(10) 0.011(10)
C16 0.074(11) 0.059(10) 0.072(11) 0.008(9) -0.005(9) -0.016(8)
C17 0.22(3) 0.24(4) 0.050(11) -0.005(16) -0.023(14) 0.18(3)
C18 0.13(2) 0.12(2) 0.17(3) 0.10(2) -0.027(19) 0.005(17)
N20 0.077(10) 0.045(8) 0.106(13) -0.003(8) -0.036(9) 0.008(7)
C20 0.15(3) 0.21(3) 0.15(3) -0.05(2) -0.11(2) 0.07(2)
N21 0.079(19) 0.064(16) 0.043(13) -0.010(11) 0.018(13) -0.009(14)
C21 0.22(3) 0.20(3) 0.047(12) 0.002(14) 0.018(14) -0.17(3)
C22 0.035(12) 0.22(4) 0.44(7) 0.23(4) 0.01(2) 0.008(15)
C23 0.121(18) 0.041(9) 0.114(17) -0.002(10) -0.018(13) 0.038(11)
C24 0.092(12) 0.070(11) 0.032(7) 0.006(7) 0.021(8) -0.027(9)
C25 0.16(2) 0.037(9) 0.100(16) -0.002(10) 0.060(15) 0.000(11)
C26 0.102(17) 0.086(14) 0.13(2) -0.037(14) -0.035(16) 0.011(14)
C27 0.057(13) 0.24(3) 0.088(17) 0.016(19) 0.022(11) 0.027(16)
C28 0.14(2) 0.17(2) 0.079(14) -0.038(15) -0.001(16) -0.04(2)
C100 0.05(3) 0.06(2) 0.18(6) 0.03(3) -0.03(3) 0.013(19)
F101 0.088(15) 0.089(15) 0.086(15) 0.006(12) 0.021(12) 0.005(11)
F102 0.114(18) 0.096(15) 0.058(12) 0.038(11) 0.000(11) -0.027(13)
F103 0.18(3) 0.096(19) 0.10(2) 0.030(16) -0.03(2) -0.07(2)
C200 0.40(11) 0.16(5) 0.36(10) -0.22(7) 0.38(10) -0.23(7)
F201 0.08(2) 0.48(8) 0.028(12) 0.01(2) 0.006(13) -0.04(4)
F202 0.24(4) 0.16(3) 0.087(19) 0.005(18) -0.02(2) -0.12(3)
F203 0.08(2) 0.26(6) 0.11(3) 0.12(4) -0.04(2) -0.02(3)

loop_
_geom_bond_atom_site_label_1
_geom_bond_atom_site_label_2
_geom_bond_distance
_geom_bond_site_symmetry_2
_geom_bond_publ_flag
Pr1 I3 3.1164(10) . ?
Pr1 I3 3.1164(10) 7_556 ?
Pr1 I2 3.1171(8) . ?
Pr1 I2 3.1171(8) 7_556 ?
Pr1 I1 3.1591(10) . ?
Pr1 I1 3.1591(10) 7_556 ?
S1 C200 0.94(2) . ?
S1 F203 1.19(3) . ?
S1 S2 1.395(12) . ?
S1 O2 1.421(18) . ?
S1 N21 1.45(3) . ?
S1 O1 1.456(17) . ?
S1 C100 1.840(19) . ?
S1 F202 1.95(3) . ?
S1 N21 1.98(3) 8_775 ?
S1 F201 2.00(3) . ?
S1 O5 2.06(3) . ?
O1 O5 0.63(4) . ?
O1 S2 1.20(3) . ?
S2 O4 1.390(18) . ?
S2 O5 1.431(18) . ?
S2 N21 1.63(3) 8_775 ?
S2 N21 1.63(3) . ?
S2 C200 1.841(18) . ?
S2 O4 1.86(3) 8_775 ?
S2 S2 1.941(19) 8_775 ?
O2 F203 0.66(5) . ?
O2 C200 1.86(3) . ?
O4 O4 1.31(7) 8_775 ?
O4 S2 1.86(3) 8_775 ?
N10 C14 1.45(2) . ?
N10 C15 1.48(2) . ?
N10 C10 1.491(17) . ?
N10 C11 1.50(2) . ?
C11 C12 1.47(3) . ?
C12 C13 1.53(3) . ?
C13 C14 1.53(3) . ?
C15 C16 1.49(3) . ?
C16 C17 1.44(2) . ?
C17 C18 1.39(3) . ?
N20 C24 1.47(2) 5_565 ?
N20 C21 1.47(2) 2_744 ?
N20 C20 1.53(3) . ?
N20 C25 1.65(3) 8_765 ?
N21 N21 1.23(5) 8_775 ?
N21 S2 1.63(3) 8_775 ?
N21 C200 1.77(4) . ?
N21 S1 1.98(3) 8_775 ?
C21 N20 1.47(2) 4_575 ?
C21 C22 1.70(4) 8_775 ?
C22 C23 1.64(4) . ?
C22 C21 1.70(4) 8_775 ?
C23 C24 1.55(3) . ?
C24 N20 1.47(2) 5_465 ?
C25 C26 1.35(3) 8_675 ?
C25 N20 1.65(3) 8_675 ?
C26 C25 1.35(3) 8_765 ?
C26 C27 1.61(3) . ?
C27 C28 1.37(3) . ?
C100 F201 0.62(4) . ?
C100 C200 0.95(3) . ?
C100 F101 1.295(18) . ?
C100 F102 1.300(18) . ?
C100 F103 1.311(19) . ?
C100 F202 1.52(4) . ?
F101 F201 1.48(4) . ?
F101 C200 1.86(3) . ?
F102 F202 1.29(3) . ?
F102 C200 1.72(3) . ?
F102 F201 1.77(4) . ?
F103 F201 0.83(3) . ?
C200 F202 1.285(18) . ?
C200 F201 1.289(18) . ?
C200 F203 1.319(18) . ?
